data_7122511
loop_
_publ_author_name
'Zhou, Lin'
'Shi, Ping-Ping'
'Zheng, Xuan'
'Geng, Fu-Juan'
'Ye, Qiong'
'Fu, Da-Wei'

_publ_section_title
;
 Molecular design of high-temperature organic dielectric switches.
;
_journal_issue 93
_journal_name_full 'Chemical communications (Cambridge, England)'
_journal_page_first 13111
_journal_page_last 13114
_journal_paper_doi 10.1039/c8cc07311b
_journal_volume 54
_journal_year 2018
_chemical_formula_moiety 'C6 H2 N3 O7, C5 H14 O P'
_chemical_formula_sum 'C11 H16 N3 O8 P'
_chemical_formula_weight 349.24
_space_group_IT_number 14
_space_group_name_Hall '-P 2ybc'
_space_group_name_H-M_alt 'P 1 21/c 1'
_symmetry_cell_setting monoclinic
_symmetry_space_group_name_Hall '-P 2ybc'
_symmetry_space_group_name_H-M 'P 1 21/c 1'
_atom_sites_solution_hydrogens geom
_atom_sites_solution_primary direct
_atom_sites_solution_secondary difmap
_audit_creation_method SHELXL-97
_audit_update_record
;
2018-09-08 deposited with the CCDC.
2018-10-26 downloaded from the CCDC.
;
_cell_angle_alpha 90.00
_cell_angle_beta 107.24(3)
_cell_angle_gamma 90.00
_cell_formula_units_Z 4
_cell_length_a 6.8885(14)
_cell_length_b 19.726(4)
_cell_length_c 12.287(4)
_cell_measurement_reflns_used 1997
_cell_measurement_temperature 293(2)
_cell_measurement_theta_max 27.48
_cell_measurement_theta_min 3.10
_cell_volume 1594.6(7)
_computing_structure_refinement 'SHELXL-97 (Sheldrick, 1997)'
_computing_structure_solution 'SHELXS-97 (Sheldrick, 1990)'
_diffrn_ambient_temperature 293(2)
_diffrn_measured_fraction_theta_full 0.998
_diffrn_measured_fraction_theta_max 0.998
_diffrn_measurement_device_type 'Mercury2 (2x2 bin mode)'
_diffrn_measurement_method CCD_Profile_fitting
_diffrn_radiation_monochromator graphite
_diffrn_radiation_source 'fine-focus sealed tube'
_diffrn_radiation_type MoK\a
_diffrn_radiation_wavelength 0.71073
_diffrn_reflns_av_R_equivalents 0.0872
_diffrn_reflns_av_sigmaI/netI 0.0805
_diffrn_reflns_limit_h_max 8
_diffrn_reflns_limit_h_min -8
_diffrn_reflns_limit_k_max 25
_diffrn_reflns_limit_k_min -25
_diffrn_reflns_limit_l_max 15
_diffrn_reflns_limit_l_min -15
_diffrn_reflns_number 15454
_diffrn_reflns_theta_full 27.48
_diffrn_reflns_theta_max 27.48
_diffrn_reflns_theta_min 3.10
_exptl_absorpt_coefficient_mu 0.217
_exptl_absorpt_correction_T_max 0.9620
_exptl_absorpt_correction_T_min 0.9579
_exptl_absorpt_correction_type multi-scan
_exptl_crystal_colour yellow
_exptl_crystal_density_diffrn 1.455
_exptl_crystal_density_method 'not measured'
_exptl_crystal_description block
_exptl_crystal_F_000 728
_exptl_crystal_size_max 0.20
_exptl_crystal_size_mid 0.18
_exptl_crystal_size_min 0.18
_refine_diff_density_max 0.433
_refine_diff_density_min -0.282
_refine_diff_density_rms 0.047
_refine_ls_extinction_method none
_refine_ls_goodness_of_fit_ref 1.135
_refine_ls_hydrogen_treatment constr
_refine_ls_matrix_type full
_refine_ls_number_parameters 212
_refine_ls_number_reflns 3635
_refine_ls_number_restraints 12
_refine_ls_restrained_S_all 1.140
_refine_ls_R_factor_all 0.1877
_refine_ls_R_factor_gt 0.1002
_refine_ls_shift/su_max 0.000
_refine_ls_shift/su_mean 0.000
_refine_ls_structure_factor_coef Fsqd
_refine_ls_weighting_details 'calc w=1/[\s^2^(Fo^2^)+(0.0688P)^2^+0.6047P] where P=(Fo^2^+2Fc^2^)/3'
_refine_ls_weighting_scheme calc
_refine_ls_wR_factor_gt 0.1755
_refine_ls_wR_factor_ref 0.2064
_reflns_number_gt 1997
_reflns_number_total 3635
_reflns_threshold_expression >2sigma(I)
_cod_data_source_file c8cc07311b2.cif
_cod_data_source_block 3_293K
_cod_depositor_comments
;
The following automatic conversions were performed:

'_exptl_absorpt_correction_type' value 'Multi-scan' changed to
'multi-scan' according to
/home/data/users/saulius/crontab/automatic-downloads/rss-feeds/RSC/lib/dictionaries/cif_core.dic
dictionary named 'cif_core.dic' version 2.4.2 from 2011-04-26.

Automatic conversion script
Id: cif_fix_values 4973 2017-02-22 13:04:09Z antanas 

 Adding full bibliography for 7122508--7122513.cif.
;
_cod_original_sg_symbol_H-M 'P 21/c'
_cod_database_code 7122511

loop_
_symmetry_equiv_pos_as_xyz
'x, y, z'
'-x, y+1/2, -z+1/2'
'-x, -y, -z'
'x, -y-1/2, z-1/2'

loop_
_atom_site_label
_atom_site_type_symbol
_atom_site_fract_x
_atom_site_fract_y
_atom_site_fract_z
_atom_site_U_iso_or_equiv
_atom_site_adp_type
_atom_site_occupancy
_atom_site_symmetry_multiplicity
_atom_site_calc_flag
_atom_site_refinement_flags
O3 O 0.9106(8) 1.13184(19) 0.6770(4) 0.1351(18) Uani 1 1 d U
O2 O 1.0020(9) 1.0525(2) 0.7825(3) 0.160(2) Uani 1 1 d U
O7 O 0.9436(6) 0.81848(17) 0.5621(4) 0.1002(12) Uani 1 1 d .
O6 O 0.6322(6) 0.81298(17) 0.4583(3) 0.1013(13) Uani 1 1 d .
O5 O 0.4753(6) 1.0129(2) 0.2113(3) 0.0986(12) Uani 1 1 d .
O4 O 0.5381(5) 1.1109(2) 0.2894(3) 0.0904(11) Uani 1 1 d .
N1 N 0.9201(6) 1.07282(19) 0.6917(3) 0.0636(10) Uani 1 1 d U
N3 N 0.7844(7) 0.84488(19) 0.5100(3) 0.0679(10) Uani 1 1 d .
N2 N 0.5493(5) 1.0491(2) 0.2937(3) 0.0686(10) Uani 1 1 d .
C2 C 0.8379(5) 1.02745(19) 0.5974(3) 0.0430(9) Uani 1 1 d .
C1 C 0.8629(6) 0.9545(2) 0.6142(4) 0.0473(9) Uani 1 1 d .
C6 C 0.7707(6) 0.91852(19) 0.5088(3) 0.0485(10) Uani 1 1 d .
C5 C 0.6679(5) 0.9477(2) 0.4079(3) 0.0501(10) Uani 1 1 d .
H5 H 0.6074 0.9211 0.3445 0.060 Uiso 1 1 calc R
C4 C 0.6548(5) 1.0175(2) 0.4010(3) 0.0486(10) Uani 1 1 d .
C3 C 0.7397(5) 1.0570(2) 0.4946(3) 0.0491(10) Uani 1 1 d .
H3 H 0.7308 1.1040 0.4886 0.059 Uiso 1 1 calc R
P1 P 0.15151(18) 0.64868(5) 0.46710(9) 0.0569(4) Uani 1 1 d .
O8 O 0.4927(6) 0.6821(2) 0.6094(4) 0.1148(14) Uani 1 1 d .
C7 C -0.1098(7) 0.6455(2) 0.4554(4) 0.0816(14) Uani 1 1 d .
H7A H -0.1815 0.6226 0.3863 0.122 Uiso 1 1 calc R
H7B H -0.1615 0.6908 0.4543 0.122 Uiso 1 1 calc R
H7C H -0.1287 0.6214 0.5195 0.122 Uiso 1 1 calc R
C9 C 0.2507(7) 0.5658(2) 0.4678(4) 0.0811(15) Uani 1 1 d .
H9A H 0.2289 0.5404 0.5298 0.122 Uiso 1 1 calc R
H9B H 0.3938 0.5683 0.4767 0.122 Uiso 1 1 calc R
H9C H 0.1832 0.5436 0.3971 0.122 Uiso 1 1 calc R
C8 C 0.1934(8) 0.6982(2) 0.3555(4) 0.0862(16) Uani 1 1 d .
H8A H 0.1256 0.6777 0.2834 0.129 Uiso 1 1 calc R
H8B H 0.3366 0.7008 0.3647 0.129 Uiso 1 1 calc R
H8C H 0.1408 0.7431 0.3579 0.129 Uiso 1 1 calc R
C10 C 0.2844(7) 0.6893(3) 0.5994(4) 0.0790(15) Uani 1 1 d .
H10A H 0.2474 0.7368 0.5979 0.095 Uiso 1 1 calc R
H10B H 0.2525 0.6676 0.6628 0.095 Uiso 1 1 calc R
C11 C 0.6202(8) 0.7226(3) 0.6895(4) 0.0963(17) Uani 1 1 d .
H11A H 0.5848 0.7693 0.6721 0.144 Uiso 1 1 calc R
H11B H 0.7578 0.7151 0.6894 0.144 Uiso 1 1 calc R
H11C H 0.6075 0.7119 0.7633 0.144 Uiso 1 1 calc R
O1 O 0.9470(5) 0.92626(14) 0.7060(2) 0.0714(9) Uani 1 1 d .

loop_
_atom_site_aniso_label
_atom_site_aniso_U_11
_atom_site_aniso_U_22
_atom_site_aniso_U_33
_atom_site_aniso_U_23
_atom_site_aniso_U_13
_atom_site_aniso_U_12
O3 0.219(5) 0.055(2) 0.096(3) -0.021(2) -0.008(3) 0.003(3)
O2 0.288(6) 0.075(3) 0.064(2) -0.014(2) -0.032(3) 0.008(3)
O7 0.102(3) 0.064(2) 0.128(3) 0.000(2) 0.025(3) 0.023(2)
O6 0.135(3) 0.067(2) 0.089(3) -0.0100(19) 0.014(2) -0.039(2)
O5 0.105(3) 0.119(3) 0.054(2) -0.004(2) -0.003(2) 0.012(2)
O4 0.083(2) 0.090(3) 0.086(3) 0.036(2) 0.0070(19) 0.012(2)
N1 0.074(3) 0.054(2) 0.059(2) -0.007(2) 0.014(2) 0.0008(19)
N3 0.087(3) 0.053(2) 0.068(3) -0.001(2) 0.030(2) -0.009(2)
N2 0.056(2) 0.085(3) 0.061(3) 0.013(2) 0.013(2) 0.006(2)
C2 0.037(2) 0.052(2) 0.044(2) -0.0029(18) 0.0179(18) -0.0018(17)
C1 0.041(2) 0.052(2) 0.054(2) 0.003(2) 0.0211(19) -0.0001(18)
C6 0.049(2) 0.047(2) 0.053(2) -0.0021(19) 0.020(2) -0.0037(18)
C5 0.041(2) 0.062(3) 0.050(2) -0.009(2) 0.0173(19) -0.0074(19)
C4 0.035(2) 0.061(3) 0.049(2) 0.003(2) 0.0118(18) 0.0035(19)
C3 0.041(2) 0.046(2) 0.064(3) 0.003(2) 0.021(2) -0.0016(18)
P1 0.0661(8) 0.0499(6) 0.0479(6) -0.0027(5) 0.0064(5) 0.0027(6)
O8 0.076(3) 0.116(3) 0.131(3) -0.060(3) -0.002(2) 0.007(2)
C7 0.073(3) 0.084(3) 0.080(3) -0.012(3) 0.010(3) -0.003(3)
C9 0.107(4) 0.055(3) 0.066(3) -0.001(2) 0.002(3) 0.016(3)
C8 0.118(4) 0.061(3) 0.070(3) 0.000(2) 0.014(3) -0.013(3)
C10 0.079(4) 0.082(3) 0.065(3) -0.020(3) 0.003(3) 0.001(3)
C11 0.089(4) 0.109(4) 0.075(3) -0.001(3) 0.002(3) -0.021(3)
O1 0.093(2) 0.0651(18) 0.0508(18) 0.0127(15) 0.0134(16) 0.0064(17)

loop_
_atom_type_symbol
_atom_type_description
_atom_type_scat_dispersion_real
_atom_type_scat_dispersion_imag
_atom_type_scat_source
C C 0.0033 0.0016 'International Tables Vol C Tables 4.2.6.8 and 6.1.1.4'
H H 0.0000 0.0000 'International Tables Vol C Tables 4.2.6.8 and 6.1.1.4'
N N 0.0061 0.0033 'International Tables Vol C Tables 4.2.6.8 and 6.1.1.4'
O O 0.0106 0.0060 'International Tables Vol C Tables 4.2.6.8 and 6.1.1.4'
P P 0.1023 0.0942 'International Tables Vol C Tables 4.2.6.8 and 6.1.1.4'

loop_
_geom_angle_atom_site_label_1
_geom_angle_atom_site_label_2
_geom_angle_atom_site_label_3
_geom_angle
O2 N1 O3 118.6(4)
O2 N1 C2 121.4(4)
O3 N1 C2 120.0(4)
O7 N3 O6 123.7(4)
O7 N3 C6 118.7(4)
O6 N3 C6 117.7(4)
O5 N2 O4 122.8(4)
O5 N2 C4 118.6(4)
O4 N2 C4 118.5(4)
C3 C2 N1 116.4(4)
C3 C2 C1 123.7(4)
N1 C2 C1 119.8(4)
O1 C1 C6 123.8(4)
O1 C1 C2 125.4(4)
C6 C1 C2 110.8(4)
C5 C6 C1 125.4(4)
C5 C6 N3 116.5(4)
C1 C6 N3 118.1(4)
C6 C5 C4 119.0(4)
C6 C5 H5 120.5
C4 C5 H5 120.5
C3 C4 C5 120.8(4)
C3 C4 N2 119.8(4)
C5 C4 N2 119.5(4)
C4 C3 C2 120.2(4)
C4 C3 H3 119.9
C2 C3 H3 119.9
C7 P1 C9 110.5(2)
C7 P1 C8 110.6(3)
C9 P1 C8 111.2(2)
C7 P1 C10 108.8(2)
C9 P1 C10 108.3(2)
C8 P1 C10 107.3(2)
C11 O8 C10 115.1(4)
P1 C7 H7A 109.5
P1 C7 H7B 109.5
H7A C7 H7B 109.5
P1 C7 H7C 109.5
H7A C7 H7C 109.5
H7B C7 H7C 109.5
P1 C9 H9A 109.5
P1 C9 H9B 109.5
H9A C9 H9B 109.5
P1 C9 H9C 109.5
H9A C9 H9C 109.5
H9B C9 H9C 109.5
P1 C8 H8A 109.5
P1 C8 H8B 109.5
H8A C8 H8B 109.5
P1 C8 H8C 109.5
H8A C8 H8C 109.5
H8B C8 H8C 109.5
O8 C10 P1 105.4(3)
O8 C10 H10A 110.7
P1 C10 H10A 110.7
O8 C10 H10B 110.7
P1 C10 H10B 110.7
H10A C10 H10B 108.8
O8 C11 H11A 109.5
O8 C11 H11B 109.5
H11A C11 H11B 109.5
O8 C11 H11C 109.5
H11A C11 H11C 109.5
H11B C11 H11C 109.5

loop_
_geom_bond_atom_site_label_1
_geom_bond_atom_site_label_2
_geom_bond_distance
O3 N1 1.177(4)
O2 N1 1.162(4)
O7 N3 1.212(5)
O6 N3 1.226(5)
O5 N2 1.220(5)
O4 N2 1.222(5)
N1 C2 1.441(5)
N3 C6 1.456(5)
N2 C4 1.444(5)
C2 C3 1.373(5)
C2 C1 1.456(5)
C1 O1 1.237(4)
C1 C6 1.449(5)
C6 C5 1.360(5)
C5 C4 1.380(5)
C5 H5 0.9300
C4 C3 1.369(5)
C3 H3 0.9300
P1 C7 1.764(5)
P1 C9 1.771(4)
P1 C8 1.776(5)
P1 C10 1.800(4)
O8 C11 1.366(6)
O8 C10 1.410(6)
C7 H7A 0.9600
C7 H7B 0.9600
C7 H7C 0.9600
C9 H9A 0.9600
C9 H9B 0.9600
C9 H9C 0.9600
C8 H8A 0.9600
C8 H8B 0.9600
C8 H8C 0.9600
C10 H10A 0.9700
C10 H10B 0.9700
C11 H11A 0.9600
C11 H11B 0.9600
C11 H11C 0.9600

loop_
_geom_torsion_atom_site_label_1
_geom_torsion_atom_site_label_2
_geom_torsion_atom_site_label_3
_geom_torsion_atom_site_label_4
_geom_torsion
O2 N1 C2 C3 178.3(5)
O3 N1 C2 C3 -4.0(6)
O2 N1 C2 C1 -2.1(6)
O3 N1 C2 C1 175.6(4)
C3 C2 C1 O1 -178.5(4)
N1 C2 C1 O1 1.9(6)
C3 C2 C1 C6 0.0(5)
N1 C2 C1 C6 -179.6(3)
O1 C1 C6 C5 176.4(4)
C2 C1 C6 C5 -2.2(5)
O1 C1 C6 N3 -2.3(6)
C2 C1 C6 N3 179.1(3)
O7 N3 C6 C5 139.2(4)
O6 N3 C6 C5 -41.3(5)
O7 N3 C6 C1 -42.0(6)
O6 N3 C6 C1 137.6(4)
C1 C6 C5 C4 3.0(6)
N3 C6 C5 C4 -178.3(4)
C6 C5 C4 C3 -1.4(6)
C6 C5 C4 N2 178.8(3)
O5 N2 C4 C3 179.8(4)
O4 N2 C4 C3 -0.2(6)
O5 N2 C4 C5 -0.5(6)
O4 N2 C4 C5 179.5(4)
C5 C4 C3 C2 -0.6(6)
N2 C4 C3 C2 179.1(3)
N1 C2 C3 C4 -179.1(3)
C1 C2 C3 C4 1.3(5)
C11 O8 C10 P1 165.3(4)
C7 P1 C10 O8 172.7(3)
C9 P1 C10 O8 52.5(4)
C8 P1 C10 O8 -67.6(4)
